data_4021011
loop_
_publ_author_name
'Takuya Koizumi'
'Eiko Mochizuki'
'Ken Kokubo'
'Takumi Oshima'

_publ_section_title
;
 Mechanism of Novel Consecutive Rearrangements
 of Cyclobutene-Fused Diphenylhomobenzoquinones
 Catalyzed by Lewis Acids
;
_journal_name_full 'Journal of Organic Chemistry'
_journal_page_first 4577
_journal_page_last 4585
_journal_paper_doi 10.1021/jo035830k
_journal_volume 69
_journal_year 2004
_chemical_formula_moiety 'C30 H26 O2'
_chemical_formula_weight 418.50
_space_group_IT_number 2
_symmetry_cell_setting triclinic
_symmetry_space_group_name_Hall '-P 1'
_symmetry_space_group_name_H-M 'P -1'
_cell_angle_alpha 102.52(5)
_cell_angle_beta 102.51(3)
_cell_angle_gamma 88.01(4)
_cell_formula_units_Z 2
_cell_length_a 10.810(2)
_cell_length_b 12.26(1)
_cell_length_c 8.886(4)
_cell_measurement_temperature 298
_cell_volume 1122(1)
_exptl_crystal_density_diffrn 1.238
_refine_ls_R_factor_obs 0.048
_refine_ls_wR_factor_obs 0.052
_cod_depositor_comments
;
The following automatic conversions were performed:

'_atom_site_thermal_displace_type' tag value 'Uij' was replaced with
'Uani' value 32 times.

Automatic conversion script
Id: cif_fix_values 1646 2011-03-28 12:23:43Z adriana 

The following automatic conversions were performed:

'_symmetry_cell_setting' tag value 'riclinic'' was replaced with
'triclinic' value as specified in the replacement file
'/home/robertas/cod-tools/perl-scripts/inputs/replacement_values.lst'.

Automatic conversion script
Id: cif_fix_values 3143 2015-03-26 13:38:13Z robertas 
;
_cod_database_code 4021011

loop_
_symmetry_equiv_pos_as_xyz
+X,+Y,+Z
-X,-Y,-Z

loop_
_atom_site_aniso_label
_atom_site_aniso_U_11
_atom_site_aniso_U_22
_atom_site_aniso_U_33
_atom_site_aniso_U_12
_atom_site_aniso_U_13
_atom_site_aniso_U_23
O2 0.0506(4) 0.0960(5) 0.0363(3) 0.0084(3) 0.0136(3) 0.0284(3)
O26 0.0448(4) 0.0594(4) 0.0466(4) -.0132(3) 0.0132(3) -.0054(3)
C1 0.0378(4) 0.0514(5) 0.0265(4) 0.0018(4) 0.0069(3) 0.0053(3)
C3 0.0367(4) 0.0447(5) 0.0292(4) 0.0059(3) 0.0103(3) 0.0024(3)
C4 0.0348(4) 0.0624(6) 0.0285(4) 0.0029(4) 0.0107(3) 0.0055(4)
C5 0.0421(5) 0.0821(8) 0.0468(5) 0.0132(5) 0.0146(4) 0.0106(5)
C6 0.0364(6) 0.1299(12) 0.0567(7) 0.0138(7) 0.0131(5) 0.0149(7)
C7 0.0502(7) 0.1238(12) 0.0542(7) -.0235(8) 0.0167(5) 0.0003(7)
C8 0.0683(8) 0.0857(9) 0.0516(6) -.0226(7) 0.0201(5) 0.0044(6)
C9 0.0474(6) 0.0668(7) 0.0433(5) -.0036(5) 0.0140(4) 0.0107(5)
C10 0.0340(4) 0.0336(4) 0.0274(4) 0.0044(3) 0.0074(3) 0.0026(3)
C11 0.0487(5) 0.0352(5) 0.0456(5) 0.0095(4) 0.0122(4) 0.0052(4)
C12 0.0375(4) 0.0348(4) 0.0246(3) 0.0016(3) 0.0069(3) -.0021(3)
C13 0.0332(4) 0.0447(5) 0.0241(3) 0.0026(3) 0.0050(3) 0.0056(3)
C14 0.0359(5) 0.0676(7) 0.0322(4) 0.0007(4) 0.0017(4) 0.0102(4)
C15 0.0326(4) 0.0387(4) 0.0295(4) 0.0033(3) 0.0094(3) 0.0098(3)
C16 0.0430(5) 0.0490(5) 0.0431(5) 0.0109(4) 0.0114(4) 0.0203(4)
C17 0.0559(6) 0.0387(5) 0.0623(6) 0.0135(4) 0.0209(5) 0.0214(4)
C18 0.0569(6) 0.0322(5) 0.0569(6) 0.0028(4) 0.0186(5) 0.0046(4)
C19 0.0423(5) 0.0351(4) 0.0390(5) -.0003(3) 0.0075(4) 0.0026(3)
C20 0.0319(4) 0.0322(4) 0.0301(4) 0.0016(3) 0.0086(3) 0.0070(3)
C21 0.0346(4) 0.0315(4) 0.0241(3) 0.0029(3) 0.0044(3) 0.0039(3)
C22 0.0426(4) 0.0327(4) 0.0255(4) 0.0061(3) 0.0085(3) 0.0045(3)
C23 0.0430(4) 0.0302(4) 0.0315(4) 0.0039(3) 0.0123(3) 0.0066(3)
C24 0.0547(6) 0.0469(6) 0.0449(5) 0.0007(5) 0.0232(5) 0.0103(4)
C25 0.0367(4) 0.0315(4) 0.0360(4) 0.0021(3) 0.0088(3) 0.0031(3)
C27 0.0358(4) 0.0434(5) 0.0272(4) 0.0056(3) 0.0034(3) 0.0016(3)
C28 0.0399(5) 0.0562(6) 0.0380(5) -.0008(4) 0.0055(4) 0.0028(4)
C29 0.0403(5) 0.0834(8) 0.0589(7) -.0075(5) 0.0040(5) -.0020(6)
C30 0.0430(6) 0.1085(10) 0.0572(7) 0.0105(6) -.0109(5) 0.0058(7)
C31 0.0638(7) 0.0890(9) 0.0476(6) 0.0228(6) -.0059(5) 0.0216(6)
C32 0.0508(6) 0.0592(6) 0.0389(5) 0.0094(5) 0.0012(4) 0.0136(4)

loop_
_atom_site_label
_atom_site_fract_x
_atom_site_fract_y
_atom_site_fract_z
_atom_site_U_iso_or_equiv
_atom_site_occupancy
_atom_site_thermal_displace_type
O2 0.67058(6) 0.26695(6) -0.10819(7) 0.0614(4) 1.000 Uani
O26 0.39789(6) 0.05134(5) 0.18918(7) 0.0528(3) 1.000 Uani
C1 0.66936(8) 0.23263(7) 0.00876(9) 0.0399(4) 1.000 Uani
C3 0.77936(7) 0.17957(7) 0.10520(9) 0.0383(4) 1.000 Uani
C4 0.90668(8) 0.23538(8) 0.13047(9) 0.0432(4) 1.000 Uani
C5 1.01660(9) 0.17293(11) 0.15585(11) 0.0588(6) 1.000 Uani
C6 1.13486(10) 0.22263(15) 0.17985(13) 0.0770(7) 1.000 Uani
C7 1.14461(12) 0.33308(15) 0.17752(14) 0.0791(8) 1.000 Uani
C8 1.03754(12) 0.39500(12) 0.14965(13) 0.0706(7) 1.000 Uani
C9 0.91907(9) 0.34630(9) 0.12628(11) 0.0539(5) 1.000 Uani
C10 0.72537(7) 0.14892(6) 0.24256(8) 0.0330(3) 1.000 Uani
C11 0.78627(9) 0.04265(7) 0.28537(11) 0.0448(5) 1.000 Uani
C12 0.58531(7) 0.12967(7) 0.15734(9) 0.0340(4) 1.000 Uani
C13 0.55398(7) 0.23255(7) 0.08244(8) 0.0353(4) 1.000 Uani
C14 0.42926(8) 0.22234(10) -0.03841(11) 0.0471(5) 1.000 Uani
C15 0.57405(7) 0.34206(6) 0.20623(9) 0.0343(4) 1.000 Uani
C16 0.50895(8) 0.43780(7) 0.17564(11) 0.0457(4) 1.000 Uani
C17 0.53063(9) 0.53852(8) 0.28253(12) 0.0528(5) 1.000 Uani
C18 0.61736(9) 0.54546(8) 0.42234(12) 0.0503(5) 1.000 Uani
C19 0.68384(8) 0.45220(7) 0.45477(10) 0.0406(4) 1.000 Uani
C20 0.66513(7) 0.34994(6) 0.34739(8) 0.0323(3) 1.000 Uani
C21 0.72595(7) 0.24369(6) 0.39387(8) 0.0314(3) 1.000 Uani
C22 0.63074(7) 0.21376(6) 0.48382(9) 0.0348(4) 1.000 Uani
C23 0.52376(8) 0.15519(6) 0.42288(9) 0.0357(4) 1.000 Uani
C24 0.42994(10) 0.13738(9) 0.51794(12) 0.0494(5) 1.000 Uani
C25 0.49412(7) 0.10726(6) 0.25299(9) 0.0362(4) 1.000 Uani
C27 0.85690(7) 0.26157(7) 0.50671(9) 0.0374(4) 1.000 Uani
C28 0.94553(8) 0.33762(8) 0.49735(10) 0.0469(5) 1.000 Uani
C29 1.06429(10) 0.34872(11) 0.59842(13) 0.0646(6) 1.000 Uani
C30 1.09514(11) 0.28643(12) 0.71171(14) 0.0745(7) 1.000 Uani
C31 1.00849(11) 0.21212(11) 0.72462(13) 0.0699(7) 1.000 Uani
C32 0.89001(9) 0.19953(9) 0.62312(11) 0.0517(5) 1.000 Uani
H3 0.7848(8) 0.1045(7) 0.0391(10) 0.045(2) 1.000 Uiso
H5 1.0069(9) 0.0924(9) 0.1563(12) 0.058(3) 1.000 Uiso
H6 1.2081(12) 0.1776(10) 0.1963(14) 0.089(4) 1.000 Uiso
H7 1.2270(14) 0.3678(11) 0.1933(16) 0.106(5) 1.000 Uiso
H8 1.0416(11) 0.4768(11) 0.1470(14) 0.086(4) 1.000 Uiso
H9 0.8449(9) 0.3908(8) 0.1062(11) 0.056(3) 1.000 Uiso
H11A 0.8794(10) 0.0536(7) 0.3309(11) 0.053(3) 1.000 Uiso
H11B 0.7447(9) 0.0161(7) 0.3589(11) 0.052(3) 1.000 Uiso
H11C 0.7696(9) -0.0193(9) 0.1870(13) 0.069(3) 1.000 Uiso
H12 0.5802(7) 0.0652(7) 0.0715(10) 0.039(2) 1.000 Uiso
H14A 0.4236(9) 0.2785(8) -0.1044(12) 0.055(3) 1.000 Uiso
H14B 0.4243(10) 0.1458(10) -0.1104(13) 0.072(3) 1.000 Uiso
H14C 0.3555(10) 0.2299(8) 0.0155(12) 0.062(3) 1.000 Uiso
H16 0.4442(9) 0.4323(7) 0.0758(11) 0.049(2) 1.000 Uiso
H17 0.4854(9) 0.6028(8) 0.2594(11) 0.059(3) 1.000 Uiso
H18 0.6332(9) 0.6144(9) 0.4955(12) 0.062(3) 1.000 Uiso
H19 0.7421(9) 0.4561(7) 0.5527(11) 0.049(3) 1.000 Uiso
H22 0.6509(8) 0.2498(7) 0.5966(11) 0.048(2) 1.000 Uiso
H24A 0.4024(9) 0.0585(9) 0.4946(12) 0.061(3) 1.000 Uiso
H24B 0.4673(12) 0.1538(11) 0.6309(17) 0.103(5) 1.000 Uiso
H24C 0.3528(12) 0.1792(10) 0.4947(14) 0.087(4) 1.000 Uiso
H28 0.9207(8) 0.3849(7) 0.4168(11) 0.046(2) 1.000 Uiso
H29 1.1224(11) 0.4042(10) 0.5893(13) 0.076(4) 1.000 Uiso
H30 1.1790(12) 0.2937(10) 0.7830(15) 0.100(4) 1.000 Uiso
H31 1.0241(11) 0.1680(10) 0.8007(14) 0.078(4) 1.000 Uiso
H32 0.8310(9) 0.1443(8) 0.6308(11) 0.049(3) 1.000 Uiso

loop_
_geom_bond_atom_site_label_1
_geom_bond_atom_site_label_2
_geom_bond_distance
_geom_bond_site_symmetry_1
_geom_bond_site_symmetry_2
_geom_bond_publ_flag
O2 C1 1.205(1) . . yes
O26 C25 1.224(1) . . yes
C1 C3 1.523(2) . . yes
C1 C13 1.529(2) . . yes
C3 C4 1.509(2) . . yes
C3 C10 1.579(2) . . yes
C4 C5 1.395(2) . . yes
C4 C9 1.381(2) . . yes
C5 C6 1.390(2) . . yes
C6 C7 1.367(3) . . yes
C7 C8 1.369(3) . . yes
C8 C9 1.387(2) . . yes
C10 C11 1.524(2) . . yes
C10 C12 1.540(2) . . yes
C10 C21 1.574(1) . . yes
C12 C13 1.545(2) . . yes
C12 C25 1.501(2) . . yes
C13 C14 1.521(2) . . yes
C13 C15 1.529(2) . . yes
C15 C16 1.395(2) . . yes
C15 C20 1.404(2) . . yes
C16 C17 1.377(2) . . yes
C17 C18 1.373(2) . . yes
C18 C19 1.380(2) . . yes
C19 C20 1.392(2) . . yes
C20 C21 1.535(2) . . yes
C21 C22 1.531(2) . . yes
C21 C27 1.539(2) . . yes
C22 C23 1.328(2) . . yes
C23 C24 1.502(2) . . yes
C23 C25 1.465(2) . . yes
C27 C28 1.387(2) . . yes
C27 C32 1.392(2) . . yes
C28 C29 1.390(2) . . yes
C29 C30 1.371(2) . . yes
C30 C31 1.368(2) . . yes
C31 C32 1.389(2) . . yes
C3 H3 0.986(9) . . yes
C5 H5 0.998(11) . . yes
C6 H6 0.953(14) . . yes
C7 H7 0.970(14) . . yes
C8 H8 1.011(13) . . yes
C9 H9 0.961(11) . . yes
C11 H11A 1.002(10) . . yes
C11 H11B 0.982(10) . . yes
C11 H11C 1.013(11) . . yes
C12 H12 0.966(9) . . yes
C14 H14A 0.989(10) . . yes
C14 H14B 1.010(12) . . yes
C14 H14C 1.007(11) . . yes
C16 H16 0.995(10) . . yes
C17 H17 0.951(11) . . yes
C18 H18 0.943(11) . . yes
C19 H19 0.950(10) . . yes
C22 H22 0.983(10) . . yes
C24 H24A 0.987(11) . . yes
C24 H24B 0.977(15) . . yes
C24 H24C 0.971(13) . . yes
C28 H28 1.004(10) . . yes
C29 H29 0.970(12) . . yes
C30 H30 0.982(14) . . yes
C31 H31 0.939(12) . . yes
C32 H32 0.969(10) . . yes
